data_7063339
loop_
_publ_author_name
'Rodriguez Segura, Leobardo'
'Ren, Tong'

_publ_section_title
;
 Trans influence of cyanide on the structural and electronic properties of
 a series of organocobaltIII(TIM) complexes
;
_journal_issue 29
_journal_name_full 'New Journal of Chemistry'
_journal_page_first 13030
_journal_page_last 13037
_journal_paper_doi 10.1039/D4NJ02364A
_journal_volume 48
_journal_year 2024
_chemical_formula_moiety 'C16 H30 Co N4, F6 P'
_chemical_formula_sum 'C16 H30 Co F6 N4 P'
_chemical_formula_weight 482.34
_space_group_crystal_system trigonal
_space_group_IT_number 148
_space_group_name_Hall '-R 3'
_space_group_name_H-M_alt 'R -3 :H'
_atom_sites_solution_hydrogens geom
_atom_sites_solution_primary dual
_atom_sites_solution_secondary difmap
_audit_creation_method SHELXL-2019/3
_audit_update_record
;
2024-05-16 deposited with the CCDC.	2024-06-27 downloaded from the CCDC.
;
_cell_angle_alpha 90
_cell_angle_beta 90
_cell_angle_gamma 120
_cell_formula_units_Z 12
_cell_length_a 18.7533(11)
_cell_length_b 18.7533(11)
_cell_length_c 20.1833(11)
_cell_measurement_reflns_used 5201
_cell_measurement_temperature 150(2)
_cell_measurement_theta_max 27.2255
_cell_measurement_theta_min 2.7030
_cell_volume 6147.2(6)
_computing_cell_refinement 'SAINT V8.40B (Bruker, 2020)'
_computing_data_collection 'Apex4 v2022.10-1 (Bruker, 2022) '
_computing_data_reduction 'SAINT V8.40B (Bruker, 2020)'
_computing_structure_refinement
;
SHELXL-2019/2 (Sheldrick, 2019),
SHELXLE Rev1573 (H\"ubschle et al., 2011)
;
_computing_structure_solution 'SHELXT (Sheldrick, 2015b)'
_diffrn_ambient_temperature 150(2)
_diffrn_detector_area_resol_mean 7.4074
_diffrn_detector_type 'PhotonII charge-integrating pixel array (CPAD)'
_diffrn_measured_fraction_theta_full 0.997
_diffrn_measured_fraction_theta_max 0.998
_diffrn_measurement_device 'three circle diffractometer'
_diffrn_measurement_device_type 'Bruker AXS D8 Quest'
_diffrn_measurement_method 'omega and phi scans'
_diffrn_radiation_monochromator 'Triumph curved graphite crystal'
_diffrn_radiation_type MoK\a
_diffrn_radiation_wavelength 0.71073
_diffrn_reflns_av_R_equivalents 0.1063
_diffrn_reflns_av_unetI/netI 0.0394
_diffrn_reflns_Laue_measured_fraction_full 0.997
_diffrn_reflns_Laue_measured_fraction_max 0.998
_diffrn_reflns_limit_h_max 25
_diffrn_reflns_limit_h_min -23
_diffrn_reflns_limit_k_max 25
_diffrn_reflns_limit_k_min -25
_diffrn_reflns_limit_l_max 27
_diffrn_reflns_limit_l_min -27
_diffrn_reflns_number 44361
_diffrn_reflns_point_group_measured_fraction_full 0.997
_diffrn_reflns_point_group_measured_fraction_max 0.998
_diffrn_reflns_theta_full 25.242
_diffrn_reflns_theta_max 28.710
_diffrn_reflns_theta_min 2.376
_diffrn_source 'fine focus sealed tube X-ray source'
_diffrn_source_current '30 mA'
_diffrn_source_voltage '50 kV'
_exptl_absorpt_coefficient_mu 0.978
_exptl_absorpt_correction_T_max 0.7458
_exptl_absorpt_correction_T_min 0.6708
_exptl_absorpt_correction_type multi-scan
_exptl_absorpt_process_details
;
 SADABS 2016/2: Krause, L., Herbst-Irmer, R., Sheldrick G.M. & Stalke D.,
 J. Appl. Cryst. 48 (2015) 3-10
;
_exptl_crystal_colour red
_exptl_crystal_density_diffrn 1.564
_exptl_crystal_description block
_exptl_crystal_F_000 3000
_exptl_crystal_size_max 0.112
_exptl_crystal_size_mid 0.081
_exptl_crystal_size_min 0.076
_refine_diff_density_max 0.409
_refine_diff_density_min -0.371
_refine_diff_density_rms 0.058
_refine_ls_extinction_method none
_refine_ls_goodness_of_fit_ref 1.018
_refine_ls_hydrogen_treatment constr
_refine_ls_matrix_type full
_refine_ls_number_parameters 256
_refine_ls_number_reflns 3544
_refine_ls_number_restraints 171
_refine_ls_restrained_S_all 1.038
_refine_ls_R_factor_all 0.1017
_refine_ls_R_factor_gt 0.0457
_refine_ls_shift/su_max 0.000
_refine_ls_shift/su_mean 0.000
_refine_ls_structure_factor_coef Fsqd
_refine_ls_weighting_details 'w=1/[\s^2^(Fo^2^)+(0.0540P)^2^+14.6598P] where P=(Fo^2^+2Fc^2^)/3'
_refine_ls_weighting_scheme calc
_refine_ls_wR_factor_gt 0.1076
_refine_ls_wR_factor_ref 0.1394
_reflns_Friedel_coverage 0.000
_reflns_number_gt 1892
_reflns_number_total 3544
_reflns_threshold_expression 'I > 2\s(I)'
_cod_data_source_file d4nj02364a2.cif
_cod_data_source_block LR051_0m
_cod_depositor_comments 'Adding full bibliography for 7063336--7063340.cif.'
_cod_original_cell_volume 6147.2(8)
_cod_database_code 7063339
_shelx_shelxl_version_number 2019/3
_shelx_space_group_comment
;
The symmetry employed for this shelxl refinement is uniquely defined
by the following loop, which should always be used as a source of
symmetry information in preference to the above space-group names.
They are only intended as comments.
;

loop_
_space_group_symop_operation_xyz
'x, y, z'
'-y, x-y, z'
'-x+y, -x, z'
'x+2/3, y+1/3, z+1/3'
'-y+2/3, x-y+1/3, z+1/3'
'-x+y+2/3, -x+1/3, z+1/3'
'x+1/3, y+2/3, z+2/3'
'-y+1/3, x-y+2/3, z+2/3'
'-x+y+1/3, -x+2/3, z+2/3'
'-x, -y, -z'
'y, -x+y, -z'
'x-y, x, -z'
'-x+2/3, -y+1/3, -z+1/3'
'y+2/3, -x+y+1/3, -z+1/3'
'x-y+2/3, x+1/3, -z+1/3'
'-x+1/3, -y+2/3, -z+2/3'
'y+1/3, -x+y+2/3, -z+2/3'
'x-y+1/3, x+2/3, -z+2/3'

loop_
_atom_site_label
_atom_site_type_symbol
_atom_site_fract_x
_atom_site_fract_y
_atom_site_fract_z
_atom_site_U_iso_or_equiv
_atom_site_adp_type
_atom_site_occupancy
_atom_site_site_symmetry_order
_atom_site_calc_flag
_atom_site_refinement_flags_posn
_atom_site_refinement_flags_adp
_atom_site_refinement_flags_occupancy
_atom_site_disorder_assembly
_atom_site_disorder_group
Co1_1 Co 0.333333 0.166667 0.166667 0.03580(16) Uani 1 2 d DS . P . .
C1_1 C 0.27641(19) 0.2259(2) 0.12363(15) 0.0452(7) Uani 1 1 d D . . . .
H1A_1 H 0.316470 0.272087 0.096653 0.068 Uiso 1 1 calc R U . . .
H1B_1 H 0.255006 0.246556 0.158438 0.068 Uiso 1 1 calc R U . . .
H1C_1 H 0.230910 0.186995 0.095493 0.068 Uiso 1 1 calc R U . . .
N1_1 N 0.23473(17) 0.10238(19) 0.21458(14) 0.0525(7) Uani 1 1 d D . . . .
N2_1 N 0.28114(17) 0.07738(19) 0.10733(15) 0.0584(8) Uani 1 1 d D . . . .
C2_1 C 0.1818(2) 0.0337(2) 0.1879(2) 0.0662(11) Uani 1 1 d D . . . .
C3_1 C 0.2103(2) 0.0173(2) 0.1265(2) 0.0750(13) Uani 1 1 d D . . . .
C4_1 C 0.3183(3) 0.0715(4) 0.0453(2) 0.0973(19) Uani 1 1 d D . . . .
H4A_1 H 0.274054 0.038934 0.012932 0.117 Uiso 1 1 calc R U . . .
H4B_1 H 0.348684 0.041795 0.053592 0.117 Uiso 1 1 calc R U . . .
C5_1 C 0.3755(3) 0.1533(4) 0.0162(2) 0.108(2) Uani 1 1 d D . . . .
H5A_1 H 0.345753 0.184107 0.010793 0.129 Uiso 1 1 calc R U . . .
H5B_1 H 0.392061 0.145075 -0.028457 0.129 Uiso 1 1 calc R U . . .
C6_1 C 0.4512(3) 0.2041(3) 0.05625(19) 0.0791(13) Uani 1 1 d D . . . .
H6A_1 H 0.478274 0.171527 0.065992 0.095 Uiso 1 1 calc R U . . .
H6B_1 H 0.490156 0.253040 0.030287 0.095 Uiso 1 1 calc R U . . .
C7_1 C 0.0972(3) -0.0252(3) 0.2141(3) 0.110(2) Uani 1 1 d D . . . .
H7A_1 H 0.080724 0.003400 0.245953 0.164 Uiso 1 1 calc R U . . .
H7B_1 H 0.097872 -0.071402 0.236202 0.164 Uiso 1 1 calc R U . . .
H7C_1 H 0.057782 -0.045989 0.177361 0.164 Uiso 1 1 calc R U . . .
C8_1 C 0.1608(3) -0.0625(3) 0.0890(4) 0.144(3) Uani 1 1 d D . . . .
H8A_1 H 0.119571 -0.059137 0.061447 0.216 Uiso 1 1 calc R U . . .
H8B_1 H 0.133129 -0.108072 0.120507 0.216 Uiso 1 1 calc R U . . .
H8C_1 H 0.197673 -0.072112 0.060692 0.216 Uiso 1 1 calc R U . . .
Co1_2 Co 0.333333 0.666667 0.166667 0.0361(2) Uani 1 6 d DS TU P . .
C1_2 C 0.333333 0.666667 0.0623(2) 0.0399(11) Uani 1 3 d DS T P A .
H1A_2 H 0.346208 0.625113 0.046159 0.060 Uiso 0.3333 1 calc R U P . .
H1B_2 H 0.374887 0.721095 0.046160 0.060 Uiso 0.3333 1 calc R U P . .
H1C_2 H 0.278905 0.653792 0.046159 0.060 Uiso 0.3333 1 calc R U P . .
N1_2 N 0.4468(6) 0.7015(7) 0.1632(5) 0.0443(18) Uani 0.1667 1 d D U P A -1
N2_2 N 0.3258(6) 0.5622(6) 0.1678(5) 0.0458(19) Uani 0.3333 1 d D U P A -1
C2_2 C 0.4667(7) 0.6449(9) 0.1643(7) 0.049(3) Uani 0.3333 1 d D U P A -1
C3_2 C 0.3957(8) 0.5626(8) 0.1697(8) 0.052(3) Uani 0.3333 1 d D U P A -1
C4_2 C 0.2486(9) 0.4844(8) 0.1713(8) 0.052(3) Uani 0.3333 1 d D U P A -1
H4A_2 H 0.236657 0.467129 0.218202 0.063 Uiso 0.3333 1 calc R U P A -1
H4B_2 H 0.255028 0.441873 0.147262 0.063 Uiso 0.3333 1 calc R U P A -1
C5_2 C 0.1771(8) 0.4882(8) 0.1427(6) 0.061(3) Uani 0.3333 1 d D U P A -1
H5A_2 H 0.128301 0.432188 0.143271 0.074 Uiso 0.3333 1 calc R U P A -1
H5B_2 H 0.189368 0.505726 0.095793 0.074 Uiso 0.3333 1 calc R U P A -1
C6_2 C 0.1560(10) 0.5456(10) 0.1782(8) 0.055(3) Uani 0.3333 1 d D U P A -1
H6A_2 H 0.103161 0.537802 0.160808 0.066 Uiso 0.3333 1 calc R U P A -1
H6B_2 H 0.148545 0.531664 0.225918 0.066 Uiso 0.3333 1 calc R U P A -1
C7_2 C 0.5528(7) 0.6591(9) 0.1590(7) 0.073(3) Uani 0.3333 1 d D U P A -1
H7A_2 H 0.557889 0.618658 0.186320 0.110 Uiso 0.3333 1 calc R U P A -1
H7B_2 H 0.592017 0.714762 0.174513 0.110 Uiso 0.3333 1 calc R U P A -1
H7C_2 H 0.564731 0.653191 0.112693 0.110 Uiso 0.3333 1 calc R U P A -1
C8_2 C 0.4017(9) 0.4863(7) 0.1797(6) 0.068(3) Uani 0.3333 1 d D U P A -1
H8A_2 H 0.381670 0.451797 0.140004 0.102 Uiso 0.3333 1 calc R U P A -1
H8B_2 H 0.368026 0.455583 0.217909 0.102 Uiso 0.3333 1 calc R U P A -1
H8C_2 H 0.459183 0.501905 0.187810 0.102 Uiso 0.3333 1 calc R U P A -1
N3_2 N 0.2198(6) 0.6318(7) 0.1701(5) 0.0443(18) Uani 0.1667 1 d . U P A -1
P1_3 P 0.000000 0.000000 0.000000 0.0781(8) Uani 1 6 d DS T P . .
F1_3 F 0.07826(17) 0.05171(18) 0.04575(16) 0.1031(9) Uani 1 1 d D . . . .
P2_4 P 0.166667 0.333333 0.333333 0.0604(3) Uani 1 2 d DS U P . .
F1_4 F 0.18262(17) 0.31256(16) 0.26036(13) 0.0952(8) Uani 1 1 d D U . . .
F2_4 F 0.1536(14) 0.4052(10) 0.3114(7) 0.086(3) Uani 0.35(2) 1 d D U P B 1
F3_4 F 0.0713(6) 0.2718(10) 0.3335(8) 0.087(4) Uani 0.35(2) 1 d D U P B 1
F2B_4 F 0.0745(5) 0.3025(9) 0.3106(7) 0.103(3) Uani 0.65(2) 1 d D U P B 2
F3B_4 F 0.1928(9) 0.4252(5) 0.3107(4) 0.097(2) Uani 0.65(2) 1 d D U P B 2

loop_
_atom_site_aniso_label
_atom_site_aniso_U_11
_atom_site_aniso_U_22
_atom_site_aniso_U_33
_atom_site_aniso_U_23
_atom_site_aniso_U_13
_atom_site_aniso_U_12
Co1_1 0.0333(3) 0.0477(3) 0.0311(3) -0.0069(2) -0.0018(2) 0.0238(3)
C1_1 0.0418(16) 0.0557(19) 0.0458(18) 0.0001(14) -0.0016(14) 0.0301(15)
N1_1 0.0455(15) 0.0697(19) 0.0532(17) 0.0113(14) 0.0085(13) 0.0370(15)
N2_1 0.0512(17) 0.076(2) 0.0620(19) -0.0321(16) -0.0175(14) 0.0426(17)
C2_1 0.0423(19) 0.050(2) 0.112(3) 0.013(2) 0.004(2) 0.0274(17)
C3_1 0.049(2) 0.056(2) 0.129(4) -0.032(2) -0.026(2) 0.0322(19)
C4_1 0.087(3) 0.167(5) 0.069(3) -0.076(3) -0.033(3) 0.087(4)
C5_1 0.107(4) 0.227(7) 0.038(2) -0.014(3) 0.000(2) 0.121(5)
C6_1 0.069(3) 0.136(4) 0.051(2) 0.015(2) 0.022(2) 0.065(3)
C7_1 0.052(2) 0.071(3) 0.207(6) 0.058(3) 0.026(3) 0.032(2)
C8_1 0.080(3) 0.085(3) 0.276(9) -0.102(5) -0.065(4) 0.047(3)
Co1_2 0.0391(3) 0.0391(3) 0.0301(5) 0.000 0.000 0.01953(17)
C1_2 0.0420(16) 0.0420(16) 0.036(3) 0.000 0.000 0.0210(8)
N1_2 0.047(4) 0.050(4) 0.035(3) 0.000(3) 0.002(3) 0.024(4)
N2_2 0.050(4) 0.051(4) 0.036(4) 0.007(3) 0.001(4) 0.025(4)
C2_2 0.050(5) 0.060(6) 0.041(5) 0.001(5) 0.007(4) 0.031(5)
C3_2 0.057(6) 0.059(6) 0.047(5) 0.007(5) 0.007(5) 0.033(5)
C4_2 0.057(6) 0.046(5) 0.048(6) 0.002(5) 0.008(5) 0.021(5)
C5_2 0.064(6) 0.051(5) 0.059(6) 0.003(5) 0.008(5) 0.021(4)
C6_2 0.052(6) 0.053(6) 0.050(6) 0.001(5) 0.007(5) 0.019(5)
C7_2 0.054(6) 0.101(9) 0.080(8) -0.013(7) -0.002(6) 0.050(6)
C8_2 0.095(8) 0.072(7) 0.061(7) -0.007(6) -0.003(6) 0.061(7)
N3_2 0.047(4) 0.050(4) 0.035(3) 0.000(3) 0.002(3) 0.024(4)
P1_3 0.0774(12) 0.0774(12) 0.079(2) 0.000 0.000 0.0387(6)
F1_3 0.095(2) 0.097(2) 0.118(2) -0.0173(17) -0.0229(17) 0.0475(17)
P2_4 0.0646(9) 0.0674(9) 0.0603(8) -0.0143(7) 0.0081(7) 0.0413(8)
F1_4 0.123(2) 0.0925(18) 0.0723(17) -0.0184(13) 0.0238(15) 0.0559(18)
F2_4 0.110(8) 0.088(6) 0.087(6) 0.008(5) 0.025(6) 0.069(6)
F3_4 0.061(5) 0.084(7) 0.104(8) 0.005(6) 0.010(4) 0.026(4)
F2B_4 0.082(3) 0.126(6) 0.125(6) -0.049(4) -0.023(3) 0.071(4)
F3B_4 0.117(7) 0.077(3) 0.098(4) -0.017(3) 0.008(4) 0.049(4)

loop_
_atom_type_symbol
_atom_type_description
_atom_type_scat_dispersion_real
_atom_type_scat_dispersion_imag
_atom_type_scat_source
C C 0.0033 0.0016 'International Tables Vol C Tables 4.2.6.8 and 6.1.1.4'
H H 0.0000 0.0000 'International Tables Vol C Tables 4.2.6.8 and 6.1.1.4'
Co Co 0.3494 0.9721 'International Tables Vol C Tables 4.2.6.8 and 6.1.1.4'
F F 0.0171 0.0103 'International Tables Vol C Tables 4.2.6.8 and 6.1.1.4'
N N 0.0061 0.0033 'International Tables Vol C Tables 4.2.6.8 and 6.1.1.4'
P P 0.1023 0.0942 'International Tables Vol C Tables 4.2.6.8 and 6.1.1.4'

loop_
_geom_angle_atom_site_label_1
_geom_angle_atom_site_label_2
_geom_angle_atom_site_label_3
_geom_angle
_geom_angle_site_symmetry_1
_geom_angle_site_symmetry_3
_geom_angle_publ_flag
N2_1 Co1_1 N2_1 180.0 . 13 ?
N2_1 Co1_1 N1_1 98.58(14) . 13 ?
N2_1 Co1_1 N1_1 81.42(14) 13 13 ?
N2_1 Co1_1 N1_1 81.42(14) . . ?
N2_1 Co1_1 N1_1 98.58(14) 13 . ?
N1_1 Co1_1 N1_1 180.0 13 . ?
N2_1 Co1_1 C1_1 91.83(13) . . ?
N2_1 Co1_1 C1_1 88.17(13) 13 . ?
N1_1 Co1_1 C1_1 92.60(12) 13 . ?
N1_1 Co1_1 C1_1 87.40(12) . . ?
N2_1 Co1_1 C1_1 88.18(13) . 13 ?
N2_1 Co1_1 C1_1 91.83(13) 13 13 ?
N1_1 Co1_1 C1_1 87.40(12) 13 13 ?
N1_1 Co1_1 C1_1 92.60(12) . 13 ?
C1_1 Co1_1 C1_1 180.0 . 13 ?
Co1_1 C1_1 H1A_1 109.5 . . ?
Co1_1 C1_1 H1B_1 109.5 . . ?
H1A_1 C1_1 H1B_1 109.5 . . ?
Co1_1 C1_1 H1C_1 109.5 . . ?
H1A_1 C1_1 H1C_1 109.5 . . ?
H1B_1 C1_1 H1C_1 109.5 . . ?
C2_1 N1_1 C6_1 120.3(3) . 13 ?
C2_1 N1_1 Co1_1 116.3(3) . . ?
C6_1 N1_1 Co1_1 123.4(3) 13 . ?
C3_1 N2_1 C4_1 120.5(4) . . ?
C3_1 N2_1 Co1_1 115.6(3) . . ?
C4_1 N2_1 Co1_1 123.7(3) . . ?
N1_1 C2_1 C3_1 113.0(3) . . ?
N1_1 C2_1 C7_1 126.1(4) . . ?
C3_1 C2_1 C7_1 120.8(4) . . ?
N2_1 C3_1 C2_1 113.4(3) . . ?
N2_1 C3_1 C8_1 124.4(5) . . ?
C2_1 C3_1 C8_1 122.2(4) . . ?
N2_1 C4_1 C5_1 112.7(4) . . ?
N2_1 C4_1 H4A_1 109.1 . . ?
C5_1 C4_1 H4A_1 109.1 . . ?
N2_1 C4_1 H4B_1 109.1 . . ?
C5_1 C4_1 H4B_1 109.1 . . ?
H4A_1 C4_1 H4B_1 107.8 . . ?
C4_1 C5_1 C6_1 114.3(4) . . ?
C4_1 C5_1 H5A_1 108.7 . . ?
C6_1 C5_1 H5A_1 108.7 . . ?
C4_1 C5_1 H5B_1 108.7 . . ?
C6_1 C5_1 H5B_1 108.7 . . ?
H5A_1 C5_1 H5B_1 107.6 . . ?
N1_1 C6_1 C5_1 111.5(3) 13 . ?
N1_1 C6_1 H6A_1 109.3 13 . ?
C5_1 C6_1 H6A_1 109.3 . . ?
N1_1 C6_1 H6B_1 109.3 13 . ?
C5_1 C6_1 H6B_1 109.3 . . ?
H6A_1 C6_1 H6B_1 108.0 . . ?
C2_1 C7_1 H7A_1 109.5 . . ?
C2_1 C7_1 H7B_1 109.5 . . ?
H7A_1 C7_1 H7B_1 109.5 . . ?
C2_1 C7_1 H7C_1 109.5 . . ?
H7A_1 C7_1 H7C_1 109.5 . . ?
H7B_1 C7_1 H7C_1 109.5 . . ?
C3_1 C8_1 H8A_1 109.5 . . ?
C3_1 C8_1 H8B_1 109.5 . . ?
H8A_1 C8_1 H8B_1 109.5 . . ?
C3_1 C8_1 H8C_1 109.5 . . ?
H8A_1 C8_1 H8C_1 109.5 . . ?
H8B_1 C8_1 H8C_1 109.5 . . ?
N1_2 Co1_2 N3_2 180.0(7) . . ?
N1_2 Co1_2 N2_2 81.2(3) . . ?
N3_2 Co1_2 N2_2 98.8(3) . . ?
N1_2 Co1_2 C1_2 92.1(3) . 13_565 ?
N3_2 Co1_2 C1_2 87.9(3) . 13_565 ?
N2_2 Co1_2 C1_2 89.3(3) . 13_565 ?
N1_2 Co1_2 C1_2 87.9(3) . . ?
N3_2 Co1_2 C1_2 92.1(3) . . ?
N2_2 Co1_2 C1_2 90.7(3) . . ?
C1_2 Co1_2 C1_2 180.0 13_565 . ?
Co1_2 C1_2 H1A_2 109.5 . . ?
Co1_2 C1_2 H1B_2 109.5 . . ?
H1A_2 C1_2 H1B_2 109.5 . . ?
Co1_2 C1_2 H1C_2 109.5 . . ?
H1A_2 C1_2 H1C_2 109.5 . . ?
H1B_2 C1_2 H1C_2 109.5 . . ?
C2_2 N1_2 Co1_2 117.0(8) . . ?
C3_2 N2_2 C4_2 119.8(10) . . ?
C3_2 N2_2 Co1_2 116.0(8) . . ?
C4_2 N2_2 Co1_2 124.1(8) . . ?
N1_2 C2_2 C3_2 112.8(11) . . ?
N1_2 C2_2 C7_2 125.4(11) . . ?
C3_2 C2_2 C7_2 121.8(12) . . ?
N2_2 C3_2 C2_2 112.8(11) . . ?
N2_2 C3_2 C8_2 123.3(11) . . ?
C2_2 C3_2 C8_2 123.8(12) . . ?
N2_2 C4_2 C5_2 113.6(11) . . ?
N2_2 C4_2 H4A_2 108.8 . . ?
C5_2 C4_2 H4A_2 108.8 . . ?
N2_2 C4_2 H4B_2 108.8 . . ?
C5_2 C4_2 H4B_2 108.8 . . ?
H4A_2 C4_2 H4B_2 107.7 . . ?
C4_2 C5_2 C6_2 114.5(11) . . ?
C4_2 C5_2 H5A_2 108.6 . . ?
C6_2 C5_2 H5A_2 108.6 . . ?
C4_2 C5_2 H5B_2 108.6 . . ?
C6_2 C5_2 H5B_2 108.6 . . ?
H5A_2 C5_2 H5B_2 107.6 . . ?
N3_2 C6_2 C5_2 112.1(11) . . ?
N3_2 C6_2 H6A_2 109.2 . . ?
C5_2 C6_2 H6A_2 109.2 . . ?
N3_2 C6_2 H6B_2 109.2 . . ?
C5_2 C6_2 H6B_2 109.2 . . ?
H6A_2 C6_2 H6B_2 107.9 . . ?
C2_2 C7_2 H7A_2 109.5 . . ?
C2_2 C7_2 H7B_2 109.5 . . ?
H7A_2 C7_2 H7B_2 109.5 . . ?
C2_2 C7_2 H7C_2 109.5 . . ?
H7A_2 C7_2 H7C_2 109.5 . . ?
H7B_2 C7_2 H7C_2 109.5 . . ?
C3_2 C8_2 H8A_2 109.5 . . ?
C3_2 C8_2 H8B_2 109.5 . . ?
H8A_2 C8_2 H8B_2 109.5 . . ?
C3_2 C8_2 H8C_2 109.5 . . ?
H8A_2 C8_2 H8C_2 109.5 . . ?
H8B_2 C8_2 H8C_2 109.5 . . ?
C6_2 N3_2 Co1_2 123.0(8) . . ?
F1_3 P1_3 F1_3 180.0 . 10 ?
F1_3 P1_3 F1_3 90.39(17) . 12 ?
F1_3 P1_3 F1_3 89.61(17) 10 12 ?
F1_3 P1_3 F1_3 89.61(17) . 2 ?
F1_3 P1_3 F1_3 90.39(17) 10 2 ?
F1_3 P1_3 F1_3 90.39(17) 12 2 ?
F1_3 P1_3 F1_3 90.39(17) . 11 ?
F1_3 P1_3 F1_3 89.61(17) 10 11 ?
F1_3 P1_3 F1_3 89.61(17) 12 11 ?
F1_3 P1_3 F1_3 180.0(2) 2 11 ?
F1_3 P1_3 F1_3 89.61(17) . 3 ?
F1_3 P1_3 F1_3 90.39(17) 10 3 ?
F1_3 P1_3 F1_3 180.0(3) 12 3 ?
F1_3 P1_3 F1_3 89.61(17) 2 3 ?
F1_3 P1_3 F1_3 90.39(17) 11 3 ?
F2_4 P2_4 F2_4 180.0(4) . 16 ?
F2_4 P2_4 F3_4 88.7(6) . 16 ?
F2_4 P2_4 F3_4 91.3(6) 16 16 ?
F2_4 P2_4 F3_4 91.3(6) . . ?
F2_4 P2_4 F3_4 88.7(6) 16 . ?
F3_4 P2_4 F3_4 180.0 16 . ?
F2_4 P2_4 F1_4 94.5(5) . . ?
F2_4 P2_4 F1_4 85.5(5) 16 . ?
F3_4 P2_4 F1_4 83.9(5) 16 . ?
F3_4 P2_4 F1_4 96.1(5) . . ?
F2_4 P2_4 F1_4 85.5(5) . 16 ?
F2_4 P2_4 F1_4 94.5(5) 16 16 ?
F3_4 P2_4 F1_4 96.1(5) 16 16 ?
F3_4 P2_4 F1_4 83.9(5) . 16 ?
F1_4 P2_4 F1_4 180.0 . 16 ?
F2_4 P2_4 F2B_4 112.4(6) . 16 ?
F2_4 P2_4 F2B_4 67.6(6) 16 16 ?
F3_4 P2_4 F2B_4 26.2(4) 16 16 ?
F3_4 P2_4 F2B_4 153.8(4) . 16 ?
F1_4 P2_4 F2B_4 93.0(4) . 16 ?
F1_4 P2_4 F2B_4 87.0(4) 16 16 ?
F1_4 P2_4 F2B_4 87.0(4) . . ?
F1_4 P2_4 F2B_4 93.0(4) 16 . ?
F2B_4 P2_4 F2B_4 180.0 16 . ?
F2_4 P2_4 F3B_4 156.8(6) . 16 ?
F2_4 P2_4 F3B_4 23.2(6) 16 16 ?
F3_4 P2_4 F3B_4 114.5(5) 16 16 ?
F3_4 P2_4 F3B_4 65.5(5) . 16 ?
F1_4 P2_4 F3B_4 89.7(3) . 16 ?
F1_4 P2_4 F3B_4 90.3(3) 16 16 ?
F2B_4 P2_4 F3B_4 90.1(4) 16 16 ?
F2B_4 P2_4 F3B_4 89.9(4) . 16 ?
F1_4 P2_4 F3B_4 90.3(3) . . ?
F1_4 P2_4 F3B_4 89.7(3) 16 . ?
F2B_4 P2_4 F3B_4 89.9(4) 16 . ?
F2B_4 P2_4 F3B_4 90.1(4) . . ?
F3B_4 P2_4 F3B_4 180.0 16 . ?

loop_
_geom_bond_atom_site_label_1
_geom_bond_atom_site_label_2
_geom_bond_distance
_geom_bond_site_symmetry_2
_geom_bond_publ_flag
Co1_1 N2_1 1.886(3) . ?
Co1_1 N2_1 1.886(3) 13 ?
Co1_1 N1_1 1.892(3) 13 ?
Co1_1 N1_1 1.892(3) . ?
Co1_1 C1_1 2.077(3) . ?
Co1_1 C1_1 2.077(3) 13 ?
C1_1 H1A_1 0.9800 . ?
C1_1 H1B_1 0.9800 . ?
C1_1 H1C_1 0.9800 . ?
N1_1 C2_1 1.286(5) . ?
N1_1 C6_1 1.469(5) 13 ?
N2_1 C3_1 1.299(5) . ?
N2_1 C4_1 1.464(5) . ?
C2_1 C3_1 1.442(6) . ?
C2_1 C7_1 1.506(5) . ?
C3_1 C8_1 1.512(5) . ?
C4_1 C5_1 1.484(7) . ?
C4_1 H4A_1 0.9900 . ?
C4_1 H4B_1 0.9900 . ?
C5_1 C6_1 1.492(6) . ?
C5_1 H5A_1 0.9900 . ?
C5_1 H5B_1 0.9900 . ?
C6_1 H6A_1 0.9900 . ?
C6_1 H6B_1 0.9900 . ?
C7_1 H7A_1 0.9800 . ?
C7_1 H7B_1 0.9800 . ?
C7_1 H7C_1 0.9800 . ?
C8_1 H8A_1 0.9800 . ?
C8_1 H8B_1 0.9800 . ?
C8_1 H8C_1 0.9800 . ?
Co1_2 N1_2 1.890(9) . ?
Co1_2 N3_2 1.890(9) . ?
Co1_2 N2_2 1.893(9) . ?
Co1_2 C1_2 2.106(5) 13_565 ?
Co1_2 C1_2 2.106(5) . ?
C1_2 H1A_2 0.9800 . ?
C1_2 H1B_2 0.9800 . ?
C1_2 H1C_2 0.9800 . ?
N1_2 C2_2 1.290(13) . ?
N2_2 C3_2 1.307(13) . ?
N2_2 C4_2 1.455(14) . ?
C2_2 C3_2 1.453(13) . ?
C2_2 C7_2 1.503(13) . ?
C3_2 C8_2 1.503(13) . ?
C4_2 C5_2 1.495(15) . ?
C4_2 H4A_2 0.9900 . ?
C4_2 H4B_2 0.9900 . ?
C5_2 C6_2 1.501(14) . ?
C5_2 H5A_2 0.9900 . ?
C5_2 H5B_2 0.9900 . ?
C6_2 N3_2 1.463(17) . ?
C6_2 H6A_2 0.9900 . ?
C6_2 H6B_2 0.9900 . ?
C7_2 H7A_2 0.9800 . ?
C7_2 H7B_2 0.9800 . ?
C7_2 H7C_2 0.9800 . ?
C8_2 H8A_2 0.9800 . ?
C8_2 H8B_2 0.9800 . ?
C8_2 H8C_2 0.9800 . ?
P1_3 F1_3 1.589(3) . ?
P1_3 F1_3 1.589(3) 10 ?
P1_3 F1_3 1.589(3) 12 ?
P1_3 F1_3 1.589(3) 2 ?
P1_3 F1_3 1.589(3) 11 ?
P1_3 F1_3 1.589(3) 3 ?
P2_4 F2_4 1.550(10) . ?
P2_4 F2_4 1.550(10) 16 ?
P2_4 F3_4 1.570(9) 16 ?
P2_4 F3_4 1.570(9) . ?
P2_4 F1_4 1.590(2) . ?
P2_4 F1_4 1.590(2) 16 ?
P2_4 F2B_4 1.592(6) 16 ?
P2_4 F2B_4 1.592(6) . ?
P2_4 F3B_4 1.605(7) 16 ?
P2_4 F3B_4 1.605(7) . ?

loop_
_geom_torsion_atom_site_label_1
_geom_torsion_atom_site_label_2
_geom_torsion_atom_site_label_3
_geom_torsion_atom_site_label_4
_geom_torsion
_geom_torsion_site_symmetry_1
_geom_torsion_site_symmetry_2
_geom_torsion_site_symmetry_3
_geom_torsion_site_symmetry_4
_geom_torsion_publ_flag
N2_1 Co1_1 N1_1 C2_1 0.0(3) . . . . ?
N2_1 Co1_1 N1_1 C2_1 180.0(3) 13 . . . ?
C1_1 Co1_1 N1_1 C2_1 92.2(3) . . . . ?
C1_1 Co1_1 N1_1 C2_1 -87.8(3) 13 . . . ?
N2_1 Co1_1 N1_1 C6_1 -176.8(3) . . . 13 ?
N2_1 Co1_1 N1_1 C6_1 3.2(3) 13 . . 13 ?
C1_1 Co1_1 N1_1 C6_1 -84.5(3) . . . 13 ?
C1_1 Co1_1 N1_1 C6_1 95.5(3) 13 . . 13 ?
N1_1 Co1_1 N2_1 C3_1 177.2(3) 13 . . . ?
N1_1 Co1_1 N2_1 C3_1 -2.8(3) . . . . ?
C1_1 Co1_1 N2_1 C3_1 -89.9(3) . . . . ?
C1_1 Co1_1 N2_1 C3_1 90.1(3) 13 . . . ?
N1_1 Co1_1 N2_1 C4_1 1.0(3) 13 . . . ?
N1_1 Co1_1 N2_1 C4_1 -179.0(3) . . . . ?
C1_1 Co1_1 N2_1 C4_1 93.9(3) . . . . ?
C1_1 Co1_1 N2_1 C4_1 -86.1(3) 13 . . . ?
C6_1 N1_1 C2_1 C3_1 179.4(3) 13 . . . ?
Co1_1 N1_1 C2_1 C3_1 2.5(4) . . . . ?
C6_1 N1_1 C2_1 C7_1 0.9(6) 13 . . . ?
Co1_1 N1_1 C2_1 C7_1 -175.9(3) . . . . ?
C4_1 N2_1 C3_1 C2_1 -178.8(4) . . . . ?
Co1_1 N2_1 C3_1 C2_1 4.8(4) . . . . ?
C4_1 N2_1 C3_1 C8_1 0.8(6) . . . . ?
Co1_1 N2_1 C3_1 C8_1 -175.6(4) . . . . ?
N1_1 C2_1 C3_1 N2_1 -4.8(5) . . . . ?
C7_1 C2_1 C3_1 N2_1 173.8(3) . . . . ?
N1_1 C2_1 C3_1 C8_1 175.6(4) . . . . ?
C7_1 C2_1 C3_1 C8_1 -5.8(6) . . . . ?
C3_1 N2_1 C4_1 C5_1 154.2(4) . . . . ?
Co1_1 N2_1 C4_1 C5_1 -29.7(5) . . . . ?
N2_1 C4_1 C5_1 C6_1 66.6(5) . . . . ?
C4_1 C5_1 C6_1 N1_1 -68.5(5) . . . 13 ?
N2_2 Co1_2 N1_2 C2_2 -1.2(10) . . . . ?
C1_2 Co1_2 N1_2 C2_2 87.8(9) 13_565 . . . ?
C1_2 Co1_2 N1_2 C2_2 -92.2(9) . . . . ?
N1_2 Co1_2 N2_2 C3_2 3.8(10) . . . . ?
N3_2 Co1_2 N2_2 C3_2 -176.2(10) . . . . ?
C1_2 Co1_2 N2_2 C3_2 -88.4(10) 13_565 . . . ?
C1_2 Co1_2 N2_2 C3_2 91.6(10) . . . . ?
N1_2 Co1_2 N2_2 C4_2 179.4(10) . . . . ?
N3_2 Co1_2 N2_2 C4_2 -0.6(10) . . . . ?
C1_2 Co1_2 N2_2 C4_2 87.1(10) 13_565 . . . ?
C1_2 Co1_2 N2_2 C4_2 -92.9(10) . . . . ?
Co1_2 N1_2 C2_2 C3_2 -1.4(15) . . . . ?
Co1_2 N1_2 C2_2 C7_2 177.1(10) . . . . ?
C4_2 N2_2 C3_2 C2_2 178.8(10) . . . . ?
Co1_2 N2_2 C3_2 C2_2 -5.5(16) . . . . ?
C4_2 N2_2 C3_2 C8_2 -4(2) . . . . ?
Co1_2 N2_2 C3_2 C8_2 171.8(10) . . . . ?
N1_2 C2_2 C3_2 N2_2 4.5(18) . . . . ?
C7_2 C2_2 C3_2 N2_2 -174.1(12) . . . . ?
N1_2 C2_2 C3_2 C8_2 -172.9(12) . . . . ?
C7_2 C2_2 C3_2 C8_2 9(2) . . . . ?
C3_2 N2_2 C4_2 C5_2 -157.3(10) . . . . ?
Co1_2 N2_2 C4_2 C5_2 27.3(16) . . . . ?
N2_2 C4_2 C5_2 C6_2 -63.3(16) . . . . ?
C4_2 C5_2 C6_2 N3_2 67.8(16) . . . . ?
C5_2 C6_2 N3_2 Co1_2 -35.9(16) . . . . ?
N2_2 Co1_2 N3_2 C6_2 5.2(10) . . . . ?
C1_2 Co1_2 N3_2 C6_2 -83.8(10) 13_565 . . . ?
C1_2 Co1_2 N3_2 C6_2 96.2(10) . . . . ?
